data_1550896
loop_
_publ_author_name
'Wane, Alioune'
'Kama, Antoine Blaise'
'Diop, Mouhamadou Birame'
'Diop, Libasse'
'Plasseraud, Laurent'
'Cattey, H\'el\`ene'

_publ_section_title
;
 Propane-1,3-diammonium molybdate
;
_journal_coeditor_code WM4103
_journal_issue 4
_journal_name_full IUCrData
_journal_paper_doi 10.1107/S2414314619005005
_journal_volume 4
_journal_year 2019
_chemical_formula_iupac '(C3 H12 N2) [Mo O4]'
_chemical_formula_moiety 'C3 H12 N2 2+, Mo O4 2-'
_chemical_formula_sum 'C3 H12 Mo N2 O4'
_chemical_formula_weight 236.09
_chemical_name_systematic
;
Propane-1,3-diammonium molybdate
;
_space_group_crystal_system monoclinic
_space_group_IT_number 14
_space_group_name_Hall '-P 2ybc'
_space_group_name_H-M_alt 'P 1 21/c 1'
_symmetry_space_group_name_Hall '-P 2ybc'
_symmetry_space_group_name_H-M 'P 1 21/c 1'
_atom_sites_solution_hydrogens geom
_audit_creation_method
;
Olex2 1.2
(compiled 2018.05.29 svn.r3508 for OlexSys, GUI svn.r5506)
;
_cell_angle_alpha 90
_cell_angle_beta 97.2950(13)
_cell_angle_gamma 90
_cell_formula_units_Z 4
_cell_length_a 6.4849(3)
_cell_length_b 14.7539(7)
_cell_length_c 8.3224(4)
_cell_measurement_reflns_used 9941
_cell_measurement_temperature 100
_cell_measurement_theta_max 27.55
_cell_measurement_theta_min 2.83
_cell_volume 789.82(6)
_computing_cell_refinement
;
SAINT (Bruker, 2016)
;
_computing_data_collection
;
APEX3 (Bruker, 2016)
;
_computing_data_reduction
;
SAINT (Bruker, 2016)
;
_computing_molecular_graphics
;
OLEX2 (Dolomanov <i>et al.</i>,  2009)
;
_computing_publication_material
;
OLEX2 (Dolomanov <i>et al.</i>,  2009)
;
_computing_structure_refinement
;
SHELXL2018 (Sheldrick, 2015b)
;
_computing_structure_solution
;
SHELXT (Sheldrick, 2015a)
;
_diffrn_ambient_temperature 100
_diffrn_detector CMOS
_diffrn_detector_area_resol_mean '1024 x 1024'
_diffrn_measured_fraction_theta_full 0.999
_diffrn_measured_fraction_theta_max 0.994
_diffrn_measurement_device '\k-geometry diffractometer'
_diffrn_measurement_device_type 'Bruker D8 Venture Cu'
_diffrn_measurement_method '\f and \w scans'
_diffrn_radiation_monochromator 'QUAZAR MX multilayer optics'
_diffrn_radiation_probe x-ray
_diffrn_radiation_type MoK\a
_diffrn_radiation_wavelength 0.71073
_diffrn_reflns_av_R_equivalents 0.0240
_diffrn_reflns_av_unetI/netI 0.0143
_diffrn_reflns_limit_h_max 8
_diffrn_reflns_limit_h_min -8
_diffrn_reflns_limit_k_max 19
_diffrn_reflns_limit_k_min -19
_diffrn_reflns_limit_l_max 10
_diffrn_reflns_limit_l_min -10
_diffrn_reflns_number 11859
_diffrn_reflns_theta_full 26.000
_diffrn_reflns_theta_max 27.546
_diffrn_reflns_theta_min 2.827
_diffrn_source 'sealed X-ray tube'
_diffrn_standards_number 0
_exptl_absorpt_coefficient_mu 1.626
_exptl_absorpt_correction_T_max 0.7456
_exptl_absorpt_correction_T_min 0.6132
_exptl_absorpt_correction_type multi-scan
_exptl_absorpt_process_details
;
(<i>SADABS</i>; Bruker, 2016)
;
_exptl_crystal_colour colourless
_exptl_crystal_density_diffrn 1.985
_exptl_crystal_description prism
_exptl_crystal_F_000 472
_exptl_crystal_size_max 0.55
_exptl_crystal_size_mid 0.45
_exptl_crystal_size_min 0.30
_refine_diff_density_max 0.694
_refine_diff_density_min -0.478
_refine_ls_extinction_method none
_refine_ls_goodness_of_fit_ref 1.111
_refine_ls_hydrogen_treatment constr
_refine_ls_matrix_type full
_refine_ls_number_parameters 93
_refine_ls_number_reflns 1813
_refine_ls_number_restraints 0
_refine_ls_restrained_S_all 1.111
_refine_ls_R_factor_all 0.0164
_refine_ls_R_factor_gt 0.0160
_refine_ls_shift/su_max 0.001
_refine_ls_shift/su_mean 0.000
_refine_ls_structure_factor_coef Fsqd
_refine_ls_weighting_details 'w=1/[\s^2^(Fo^2^)+(0.0135P)^2^+1.0699P] where P=(Fo^2^+2Fc^2^)/3'
_refine_ls_weighting_scheme calc
_refine_ls_wR_factor_gt 0.0403
_refine_ls_wR_factor_ref 0.0405
_reflns_number_gt 1780
_reflns_number_total 1813
_reflns_threshold_expression 'I > 2\s(I)'
_cod_data_source_file wm4103sup1.cif
_cod_data_source_block I
_cod_database_code 1550896
_shelx_space_group_comment
;
The symmetry employed for this shelxl refinement is uniquely defined
by the following loop, which should always be used as a source of
symmetry information in preference to the above space-group names.
They are only intended as comments.
;
_shelx_estimated_absorpt_t_min 0.468
_shelx_estimated_absorpt_t_max 0.641

loop_
_space_group_symop_operation_xyz
'x, y, z'
'-x, y+1/2, -z+1/2'
'-x, -y, -z'
'x, -y-1/2, z-1/2'

loop_
_atom_site_type_symbol
_atom_site_label
_atom_site_fract_x
_atom_site_fract_y
_atom_site_fract_z
_atom_site_U_iso_or_equiv
_atom_site_adp_type
_atom_site_calc_flag
_atom_site_occupancy
N N1 0.8168(2) 0.43213(10) 0.26436(16) 0.0097(3) Uani d 1
H H1A 0.810512 0.429665 0.154588 0.012 Uiso calc 1
H H1B 0.855824 0.377091 0.307292 0.012 Uiso calc 1
H H1C 0.911423 0.474723 0.303924 0.012 Uiso calc 1
N N2 0.2514(2) 0.27700(9) 0.08732(17) 0.0100(3) Uani d 1
H H2A 0.183145 0.271475 -0.014722 0.012 Uiso calc 1
H H2B 0.157872 0.275641 0.160109 0.012 Uiso calc 1
H H2C 0.342784 0.230364 0.107595 0.012 Uiso calc 1
C C1 0.6079(3) 0.45664(11) 0.3092(2) 0.0123(3) Uani d 1
H H1D 0.554783 0.510294 0.245464 0.015 Uiso calc 1
H H1E 0.622845 0.473537 0.425179 0.015 Uiso calc 1
C C2 0.4506(3) 0.38039(12) 0.2796(2) 0.0114(3) Uani d 1
H H2D 0.332328 0.393725 0.340245 0.014 Uiso calc 1
H H2E 0.516258 0.323603 0.324156 0.014 Uiso calc 1
C C3 0.3666(3) 0.36483(11) 0.1021(2) 0.0109(3) Uani d 1
H H3A 0.272418 0.415035 0.062280 0.013 Uiso calc 1
H H3B 0.482908 0.363095 0.035692 0.013 Uiso calc 1
Mo Mo 0.83296(2) 0.14663(2) 0.25817(2) 0.00677(6) Uani d 1
O O1 0.96985(18) 0.25143(8) 0.30707(14) 0.0106(2) Uani d 1
O O2 0.9652(2) 0.08535(8) 0.12245(15) 0.0143(2) Uani d 1
O O3 0.8303(2) 0.08287(9) 0.43589(15) 0.0170(3) Uani d 1
O O4 0.5768(2) 0.16715(9) 0.17004(17) 0.0179(3) Uani d 1

loop_
_atom_site_aniso_label
_atom_site_aniso_U_11
_atom_site_aniso_U_22
_atom_site_aniso_U_33
_atom_site_aniso_U_12
_atom_site_aniso_U_13
_atom_site_aniso_U_23
N1 0.0096(6) 0.0081(6) 0.0110(7) 0.0003(5) 0.0000(5) -0.0004(5)
N2 0.0087(6) 0.0110(6) 0.0097(6) 0.0004(5) -0.0009(5) 0.0004(5)
C1 0.0108(7) 0.0118(7) 0.0143(8) 0.0019(6) 0.0014(6) -0.0042(6)
C2 0.0114(7) 0.0135(8) 0.0091(7) -0.0010(6) 0.0005(6) -0.0010(6)
C3 0.0108(7) 0.0112(7) 0.0104(8) -0.0013(6) -0.0005(6) 0.0009(6)
Mo 0.00632(8) 0.00583(8) 0.00786(8) 0.00055(4) -0.00030(5) 0.00027(4)
O1 0.0102(5) 0.0090(5) 0.0122(5) -0.0007(4) -0.0005(4) 0.0001(4)
O2 0.0168(6) 0.0135(6) 0.0126(6) 0.0037(5) 0.0017(5) -0.0017(5)
O3 0.0243(7) 0.0140(6) 0.0131(6) -0.0004(5) 0.0044(5) 0.0040(5)
O4 0.0104(6) 0.0145(6) 0.0270(7) 0.0021(5) -0.0051(5) -0.0014(5)

loop_
_atom_type_symbol
_atom_type_description
_atom_type_scat_dispersion_real
_atom_type_scat_dispersion_imag
_atom_type_scat_source
C C 0.0033 0.0016 'International Tables Vol C Tables 4.2.6.8 and 6.1.1.4'
H H 0.0000 0.0000 'International Tables Vol C Tables 4.2.6.8 and 6.1.1.4'
Mo Mo -1.6832 0.6857 'International Tables Vol C Tables 4.2.6.8 and 6.1.1.4'
N N 0.0061 0.0033 'International Tables Vol C Tables 4.2.6.8 and 6.1.1.4'
O O 0.0106 0.0060 'International Tables Vol C Tables 4.2.6.8 and 6.1.1.4'

loop_
_geom_angle_atom_site_label_1
_geom_angle_atom_site_label_2
_geom_angle_atom_site_label_3
_geom_angle
_geom_angle_publ_flag
H1A N1 H1B 109.5 ?
H1A N1 H1C 109.5 ?
H1B N1 H1C 109.5 ?
C1 N1 H1A 109.5 ?
C1 N1 H1B 109.5 ?
C1 N1 H1C 109.5 ?
H2A N2 H2B 109.5 ?
H2A N2 H2C 109.5 ?
H2B N2 H2C 109.5 ?
C3 N2 H2A 109.5 ?
C3 N2 H2B 109.5 ?
C3 N2 H2C 109.5 ?
N1 C1 H1D 109.0 ?
N1 C1 H1E 109.0 ?
N1 C1 C2 113.10(13) ?
H1D C1 H1E 107.8 ?
C2 C1 H1D 109.0 ?
C2 C1 H1E 109.0 ?
C1 C2 H2D 108.6 ?
C1 C2 H2E 108.6 ?
C1 C2 C3 114.72(14) ?
H2D C2 H2E 107.6 ?
C3 C2 H2D 108.6 ?
C3 C2 H2E 108.6 ?
N2 C3 C2 108.87(13) ?
N2 C3 H3A 109.9 ?
N2 C3 H3B 109.9 ?
C2 C3 H3A 109.9 ?
C2 C3 H3B 109.9 ?
H3A C3 H3B 108.3 ?
O2 Mo O1 108.69(6) y
O2 Mo O3 108.94(6) y
O2 Mo O4 109.52(6) y
O3 Mo O1 109.06(6) y
O4 Mo O1 111.04(6) y
O4 Mo O3 109.55(7) y

loop_
_geom_bond_atom_site_label_1
_geom_bond_atom_site_label_2
_geom_bond_distance
_geom_bond_publ_flag
N1 H1A 0.9100 ?
N1 H1B 0.9100 ?
N1 H1C 0.9100 ?
N1 C1 1.494(2) ?
N2 H2A 0.9100 ?
N2 H2B 0.9100 ?
N2 H2C 0.9100 ?
N2 C3 1.493(2) ?
C1 H1D 0.9900 ?
C1 H1E 0.9900 ?
C1 C2 1.518(2) ?
C2 H2D 0.9900 ?
C2 H2E 0.9900 ?
C2 C3 1.526(2) ?
C3 H3A 0.9900 ?
C3 H3B 0.9900 ?
Mo O1 1.8035(12) y
Mo O2 1.7536(12) y
Mo O3 1.7548(12) y
Mo O4 1.7547(13) y

loop_
_geom_hbond_atom_site_label_D
_geom_hbond_atom_site_label_H
_geom_hbond_atom_site_label_A
_geom_hbond_site_symmetry_A
_geom_hbond_distance_DH
_geom_hbond_distance_HA
_geom_hbond_distance_DA
_geom_hbond_angle_DHA
_geom_hbond_publ_flag
N1 H1A O3 4_565 0.91 1.85 2.7550(19) 172.6 yes
N1 H1B O1 . 0.91 2.00 2.8512(18) 155.9 yes
N1 H1C O2 2_755 0.91 1.89 2.7670(19) 162.5 yes
N2 H2A O1 4_465 0.91 1.93 2.8048(18) 162.0 yes
N2 H2B O1 1_455 0.91 1.87 2.7690(18) 170.2 yes
N2 H2C O4 . 0.91 1.80 2.6808(19) 161.9 yes

loop_
_geom_torsion_atom_site_label_1
_geom_torsion_atom_site_label_2
_geom_torsion_atom_site_label_3
_geom_torsion_atom_site_label_4
_geom_torsion
N1 C1 C2 C3 -74.84(18)
C1 C2 C3 N2 167.95(13)

_cod_database_fobs_code 1550896
